data_7250129
loop_
_publ_author_name
'Shehayeb, Elissa O.'
'Assoud, Abdeljalil'
'Au, Vonika Ka-Man'

_publ_section_title
;
 Aldehyde-based triphenylethylene organic crystals for aniline vapour
 detection
;
_journal_issue 16
_journal_name_full CrystEngComm
_journal_page_first 2470
_journal_page_last 2476
_journal_paper_doi 10.1039/D5CE00022J
_journal_volume 27
_journal_year 2025
_chemical_formula_moiety 'C41 H28 O3'
_chemical_formula_sum 'C41 H28 O3'
_chemical_formula_weight 568.63
_space_group_crystal_system triclinic
_space_group_IT_number 2
_space_group_name_Hall '-P 1'
_space_group_name_H-M_alt 'P -1'
_atom_sites_solution_hydrogens geom
_atom_sites_solution_primary direct
_atom_sites_solution_secondary fmap
_audit_creation_method SHELXL-2018/3
_audit_update_record
;
2024-11-28 deposited with the CCDC.	2025-03-06 downloaded from the CCDC.
;
_cell_angle_alpha 92.710(4)
_cell_angle_beta 99.636(4)
_cell_angle_gamma 103.104(4)
_cell_formula_units_Z 2
_cell_length_a 7.9903(4)
_cell_length_b 11.0983(4)
_cell_length_c 18.2204(9)
_cell_measurement_reflns_used 700
_cell_measurement_temperature 100(2)
_cell_measurement_theta_max 30.0
_cell_measurement_theta_min 1.5
_cell_volume 1545.36(13)
_computing_cell_refinement Rigaku
_computing_data_collection 'Rigaku '
_computing_data_reduction Rigaku
_computing_molecular_graphics Mercury
_computing_structure_refinement 'SHELXL-2018 (Sheldrick, 2018)'
_computing_structure_solution 'SHELXL-2018 (Sheldrick, 2018)'
_diffrn_ambient_temperature 100(2)
_diffrn_detector 'Hybrid Pixel Array Detector'
_diffrn_detector_area_resol_mean 10.0000
_diffrn_detector_type HyPix
_diffrn_measured_fraction_theta_full 0.999
_diffrn_measured_fraction_theta_max 0.992
_diffrn_measurement_device 'Rigaku, four-circle diffractometer'
_diffrn_measurement_device_type 'ROD, Synergy Custom DW system, HyPix'
_diffrn_measurement_method 'Omega scan'
_diffrn_radiation_monochromator mirror
_diffrn_radiation_type MoK\a
_diffrn_radiation_wavelength 0.71073
_diffrn_reflns_av_R_equivalents 0.0405
_diffrn_reflns_av_unetI/netI 0.0506
_diffrn_reflns_Laue_measured_fraction_full 0.999
_diffrn_reflns_Laue_measured_fraction_max 0.992
_diffrn_reflns_limit_h_max 9
_diffrn_reflns_limit_h_min -9
_diffrn_reflns_limit_k_max 13
_diffrn_reflns_limit_k_min -11
_diffrn_reflns_limit_l_max 22
_diffrn_reflns_limit_l_min -22
_diffrn_reflns_number 15827
_diffrn_reflns_point_group_measured_fraction_full 0.999
_diffrn_reflns_point_group_measured_fraction_max 0.992
_diffrn_reflns_theta_full 25.242
_diffrn_reflns_theta_max 25.996
_diffrn_reflns_theta_min 2.277
_diffrn_source 'Rotating-anode X-ray tube'
_diffrn_standards_decay_% 0
_diffrn_standards_interval_time 0.1
_diffrn_standards_number 3
_exptl_absorpt_coefficient_mu 0.076
_exptl_absorpt_correction_T_max 1.00000
_exptl_absorpt_correction_T_min 0.70051
_exptl_absorpt_correction_type multi-scan
_exptl_absorpt_process_details
;
CrysAlisPro 1.171.42.89a (Rigaku Oxford Diffraction, 2023)
Empirical absorption correction using spherical harmonics,
implemented in SCALE3 ABSPACK scaling algorithm.
;
_exptl_crystal_colour yellow
_exptl_crystal_density_diffrn 1.222
_exptl_crystal_description rod
_exptl_crystal_F_000 596
_exptl_crystal_size_max 0.400
_exptl_crystal_size_mid 0.200
_exptl_crystal_size_min 0.150
_refine_diff_density_max 0.523
_refine_diff_density_min -0.323
_refine_diff_density_rms 0.065
_refine_ls_extinction_method none
_refine_ls_goodness_of_fit_ref 1.236
_refine_ls_hydrogen_treatment constr
_refine_ls_matrix_type full
_refine_ls_number_parameters 398
_refine_ls_number_reflns 6015
_refine_ls_number_restraints 0
_refine_ls_restrained_S_all 1.236
_refine_ls_R_factor_all 0.0854
_refine_ls_R_factor_gt 0.0681
_refine_ls_shift/su_max 0.000
_refine_ls_shift/su_mean 0.000
_refine_ls_structure_factor_coef Fsqd
_refine_ls_weighting_details 'w=1/[\s^2^(Fo^2^)+(0.0286P)^2^+1.2529P] where P=(Fo^2^+2Fc^2^)/3'
_refine_ls_weighting_scheme calc
_refine_ls_wR_factor_gt 0.1461
_refine_ls_wR_factor_ref 0.1525
_reflns_Friedel_coverage 0.000
_reflns_number_gt 4583
_reflns_number_total 6015
_reflns_threshold_expression 'I > 2\s(I)'
_cod_data_source_file d5ce00022j2.cif
_cod_data_source_block 6095-100k_red_sq
_cod_depositor_comments 'Adding full bibliography for 7250129.cif.'
_cod_database_code 7250129
_shelx_shelxl_version_number 2018/3
_shelx_space_group_comment
;
The symmetry employed for this shelxl refinement is uniquely defined
by the following loop, which should always be used as a source of
symmetry information in preference to the above space-group names.
They are only intended as comments.
;
_shelx_estimated_absorpt_t_min 0.970
_shelx_estimated_absorpt_t_max 0.989

loop_
_space_group_symop_operation_xyz
'x, y, z'
'-x, -y, -z'

loop_
_atom_site_label
_atom_site_type_symbol
_atom_site_fract_x
_atom_site_fract_y
_atom_site_fract_z
_atom_site_U_iso_or_equiv
_atom_site_adp_type
_atom_site_occupancy
_atom_site_site_symmetry_order
_atom_site_calc_flag
_atom_site_refinement_flags_posn
_atom_site_refinement_flags_adp
_atom_site_refinement_flags_occupancy
_atom_site_disorder_assembly
_atom_site_disorder_group
O1 O 1.5614(3) 0.6643(2) 1.07022(12) 0.0501(6) Uani 1 1 d . . . . .
C2 C 1.4285(4) 0.6976(3) 1.07452(16) 0.0450(7) Uani 1 1 d . . . . .
H2 H 1.427356 0.746797 1.118466 0.054 Uiso 1 1 calc R U . . .
C3 C 1.2692(3) 0.6677(3) 1.01690(15) 0.0350(6) Uani 1 1 d . . . . .
C4 C 1.2503(3) 0.5814(3) 0.95597(14) 0.0333(6) Uani 1 1 d . . . . .
H4 H 1.339195 0.538368 0.952347 0.040 Uiso 1 1 calc R U . . .
C5 C 1.1027(3) 0.5586(2) 0.90111(14) 0.0318(6) Uani 1 1 d . . . . .
H5 H 1.090393 0.499126 0.860103 0.038 Uiso 1 1 calc R U . . .
C6 C 0.9705(3) 0.6217(2) 0.90482(14) 0.0286(6) Uani 1 1 d . . . . .
C7 C 0.9885(4) 0.7055(3) 0.96694(16) 0.0419(7) Uani 1 1 d . . . . .
H7 H 0.899000 0.747623 0.971105 0.050 Uiso 1 1 calc R U . . .
C8 C 1.1360(4) 0.7277(3) 1.02251(16) 0.0469(8) Uani 1 1 d . . . . .
H8 H 1.146253 0.784213 1.064749 0.056 Uiso 1 1 calc R U . . .
C9 C 0.8137(3) 0.5970(2) 0.84455(13) 0.0271(5) Uani 1 1 d . . . . .
C10 C 0.8255(3) 0.5698(2) 0.77050(14) 0.0299(6) Uani 1 1 d . . . . .
H10 H 0.936576 0.570447 0.758135 0.036 Uiso 1 1 calc R U . . .
C11 C 0.6781(3) 0.5416(2) 0.71427(14) 0.0295(6) Uani 1 1 d . . . . .
H11 H 0.690055 0.523426 0.664189 0.035 Uiso 1 1 calc R U . . .
C12 C 0.5130(3) 0.5396(2) 0.73044(13) 0.0258(5) Uani 1 1 d . . . . .
C13 C 0.5014(3) 0.5686(2) 0.80448(14) 0.0289(6) Uani 1 1 d . . . . .
H13 H 0.390322 0.567941 0.816819 0.035 Uiso 1 1 calc R U . . .
C14 C 0.6491(3) 0.5986(2) 0.86061(14) 0.0294(6) Uani 1 1 d . . . . .
H14 H 0.638011 0.620232 0.910338 0.035 Uiso 1 1 calc R U . . .
C15 C 0.3516(3) 0.4972(2) 0.67115(14) 0.0266(5) Uani 1 1 d . . . . .
C16 C 0.3358(3) 0.5379(2) 0.60255(14) 0.0272(6) Uani 1 1 d . . . . .
H16 H 0.238460 0.491335 0.567383 0.033 Uiso 1 1 calc R U . . .
C17 C 0.4446(3) 0.6424(2) 0.57345(14) 0.0270(5) Uani 1 1 d . . . . .
C18 C 0.5354(3) 0.7530(2) 0.61758(14) 0.0290(6) Uani 1 1 d . . . . .
H18 H 0.532933 0.759239 0.669545 0.035 Uiso 1 1 calc R U . . .
C19 C 0.6270(3) 0.8514(2) 0.58708(14) 0.0282(6) Uani 1 1 d . . . . .
H19 H 0.685145 0.924963 0.618379 0.034 Uiso 1 1 calc R U . . .
C20 C 0.6377(3) 0.8471(2) 0.51113(13) 0.0261(5) Uani 1 1 d . . . . .
C21 C 0.5478(3) 0.7366(2) 0.46704(14) 0.0271(6) Uani 1 1 d . . . . .
H21 H 0.553422 0.729298 0.415402 0.033 Uiso 1 1 calc R U . . .
C22 C 0.4520(3) 0.6392(2) 0.49752(13) 0.0266(5) Uani 1 1 d . . . . .
H22 H 0.388749 0.567268 0.465794 0.032 Uiso 1 1 calc R U . . .
C23 C 0.7365(3) 0.9540(2) 0.47862(13) 0.0269(5) Uani 1 1 d . . . . .
C24 C 0.7563(3) 1.0764(2) 0.51009(14) 0.0289(6) Uani 1 1 d . . . . .
H24 H 0.703071 1.089828 0.551663 0.035 Uiso 1 1 calc R U . . .
C25 C 0.8513(3) 1.1760(2) 0.48132(14) 0.0300(6) Uani 1 1 d . . . . .
H25 H 0.865953 1.257209 0.504395 0.036 Uiso 1 1 calc R U . . .
C26 C 0.9261(3) 1.1608(2) 0.41952(14) 0.0292(6) Uani 1 1 d . . . . .
C27 C 0.9035(3) 1.0390(2) 0.38663(14) 0.0299(6) Uani 1 1 d . . . . .
H27 H 0.951986 1.026114 0.343560 0.036 Uiso 1 1 calc R U . . .
C28 C 0.8120(3) 0.9392(2) 0.41661(14) 0.0289(6) Uani 1 1 d . . . . .
H28 H 0.799984 0.857912 0.394279 0.035 Uiso 1 1 calc R U . . .
C29 C 1.0305(3) 1.2651(2) 0.38907(15) 0.0329(6) Uani 1 1 d . . . . .
H29 H 1.066458 1.249538 0.343120 0.039 Uiso 1 1 calc R U . . .
O30 O 1.0751(3) 1.37153(17) 0.41881(11) 0.0405(5) Uani 1 1 d . . . . .
C31 C 0.2088(3) 0.4004(2) 0.69067(14) 0.0275(5) Uani 1 1 d . . . . .
C32 C 0.0346(3) 0.3860(2) 0.65391(14) 0.0285(6) Uani 1 1 d . . . . .
H32 H 0.009050 0.438146 0.615841 0.034 Uiso 1 1 calc R U . . .
C33 C -0.0983(3) 0.2977(2) 0.67229(14) 0.0306(6) Uani 1 1 d . . . . .
H33 H -0.214136 0.290454 0.646312 0.037 Uiso 1 1 calc R U . . .
C34 C -0.0706(3) 0.2189(2) 0.72715(14) 0.0283(6) Uani 1 1 d . . . . .
C35 C 0.1032(3) 0.2330(2) 0.76435(15) 0.0319(6) Uani 1 1 d . . . . .
H35 H 0.127897 0.181422 0.802879 0.038 Uiso 1 1 calc R U . . .
C36 C 0.2377(3) 0.3206(2) 0.74562(14) 0.0306(6) Uani 1 1 d . . . . .
H36 H 0.353722 0.326744 0.770957 0.037 Uiso 1 1 calc R U . . .
C37 C -0.2178(3) 0.1271(2) 0.74754(14) 0.0297(6) Uani 1 1 d . . . . .
C38 C -0.3858(3) 0.1494(2) 0.73763(14) 0.0324(6) Uani 1 1 d . . . . .
H38 H -0.403470 0.224929 0.718928 0.039 Uiso 1 1 calc R U . . .
C39 C -0.5252(4) 0.0647(3) 0.75434(15) 0.0367(6) Uani 1 1 d . . . . .
H39 H -0.637788 0.081759 0.746838 0.044 Uiso 1 1 calc R U . . .
C40 C -0.5023(4) -0.0460(3) 0.78217(15) 0.0372(6) Uani 1 1 d . . . . .
C41 C -0.3349(4) -0.0688(3) 0.79352(16) 0.0374(6) Uani 1 1 d . . . . .
H41 H -0.317295 -0.143390 0.813545 0.045 Uiso 1 1 calc R U . . .
C42 C -0.1959(4) 0.0155(2) 0.77605(15) 0.0342(6) Uani 1 1 d . . . . .
H42 H -0.083586 -0.002100 0.783357 0.041 Uiso 1 1 calc R U . . .
C43 C -0.6515(4) -0.1370(3) 0.79939(17) 0.0472(8) Uani 1 1 d . . . . .
H43 H -0.628987 -0.209986 0.820060 0.057 Uiso 1 1 calc R U . . .
O44 O -0.8015(3) -0.1267(2) 0.78939(13) 0.0615(7) Uani 1 1 d . . . . .

loop_
_atom_site_aniso_label
_atom_site_aniso_U_11
_atom_site_aniso_U_22
_atom_site_aniso_U_33
_atom_site_aniso_U_23
_atom_site_aniso_U_13
_atom_site_aniso_U_12
O1 0.0350(12) 0.0563(14) 0.0523(13) 0.0012(10) -0.0135(9) 0.0135(10)
C2 0.0399(18) 0.0510(19) 0.0378(16) -0.0036(14) -0.0070(13) 0.0097(15)
C3 0.0273(14) 0.0407(16) 0.0327(15) -0.0008(12) -0.0056(11) 0.0080(12)
C4 0.0288(14) 0.0395(16) 0.0317(14) 0.0020(12) 0.0000(11) 0.0131(12)
C5 0.0308(14) 0.0351(15) 0.0295(14) -0.0029(11) 0.0003(11) 0.0130(12)
C6 0.0247(13) 0.0297(13) 0.0294(13) -0.0011(11) -0.0001(10) 0.0066(11)
C7 0.0298(15) 0.0489(18) 0.0438(17) -0.0160(14) -0.0082(12) 0.0176(13)
C8 0.0409(17) 0.0541(19) 0.0396(17) -0.0199(14) -0.0079(13) 0.0146(15)
C9 0.0242(13) 0.0258(13) 0.0294(13) -0.0022(10) -0.0009(10) 0.0070(10)
C10 0.0219(13) 0.0354(14) 0.0335(14) 0.0010(11) 0.0027(10) 0.0113(11)
C11 0.0282(14) 0.0321(14) 0.0289(13) -0.0026(11) 0.0009(10) 0.0130(11)
C12 0.0253(13) 0.0218(12) 0.0290(13) -0.0018(10) -0.0021(10) 0.0087(10)
C13 0.0251(13) 0.0290(14) 0.0328(14) -0.0020(11) 0.0020(10) 0.0099(11)
C14 0.0286(14) 0.0300(14) 0.0284(13) -0.0053(11) -0.0002(10) 0.0098(11)
C15 0.0264(13) 0.0227(12) 0.0318(14) -0.0046(10) -0.0004(10) 0.0137(10)
C16 0.0235(13) 0.0243(13) 0.0323(14) -0.0050(11) -0.0042(10) 0.0111(10)
C17 0.0229(13) 0.0273(13) 0.0316(14) -0.0019(11) -0.0025(10) 0.0139(10)
C18 0.0290(14) 0.0315(14) 0.0271(13) -0.0028(11) -0.0020(10) 0.0144(11)
C19 0.0256(13) 0.0256(13) 0.0317(14) -0.0043(11) -0.0040(10) 0.0109(11)
C20 0.0200(12) 0.0277(13) 0.0312(14) -0.0014(11) -0.0035(10) 0.0139(10)
C21 0.0242(13) 0.0304(14) 0.0273(13) -0.0035(11) -0.0036(10) 0.0148(11)
C22 0.0236(13) 0.0253(13) 0.0304(13) -0.0045(10) -0.0048(10) 0.0131(10)
C23 0.0193(12) 0.0294(13) 0.0303(13) -0.0008(11) -0.0072(10) 0.0119(10)
C24 0.0259(13) 0.0305(14) 0.0306(13) -0.0030(11) -0.0029(10) 0.0147(11)
C25 0.0277(14) 0.0251(13) 0.0365(14) -0.0026(11) -0.0055(11) 0.0140(11)
C26 0.0214(13) 0.0323(14) 0.0325(14) 0.0023(11) -0.0072(10) 0.0126(11)
C27 0.0239(13) 0.0347(15) 0.0308(14) -0.0020(11) -0.0009(10) 0.0118(11)
C28 0.0242(13) 0.0291(14) 0.0324(14) -0.0038(11) -0.0040(10) 0.0123(11)
C29 0.0265(14) 0.0356(16) 0.0383(15) 0.0042(12) -0.0022(11) 0.0167(12)
O30 0.0391(11) 0.0278(10) 0.0553(12) 0.0031(9) 0.0024(9) 0.0142(9)
C31 0.0278(13) 0.0238(13) 0.0303(13) -0.0058(10) -0.0018(10) 0.0119(10)
C32 0.0285(14) 0.0254(13) 0.0321(14) -0.0017(11) -0.0029(11) 0.0144(11)
C33 0.0254(13) 0.0307(14) 0.0352(14) -0.0050(11) -0.0038(11) 0.0141(11)
C34 0.0278(13) 0.0230(13) 0.0334(14) -0.0068(10) -0.0004(11) 0.0109(10)
C35 0.0289(14) 0.0294(14) 0.0380(15) 0.0036(11) -0.0010(11) 0.0130(11)
C36 0.0243(13) 0.0301(14) 0.0357(14) -0.0023(11) -0.0053(11) 0.0122(11)
C37 0.0277(14) 0.0292(14) 0.0309(14) -0.0067(11) -0.0018(10) 0.0114(11)
C38 0.0295(14) 0.0305(14) 0.0355(15) -0.0034(11) -0.0013(11) 0.0103(11)
C39 0.0296(15) 0.0419(16) 0.0372(15) -0.0033(12) 0.0003(12) 0.0109(12)
C40 0.0329(15) 0.0357(15) 0.0375(15) -0.0094(12) 0.0015(12) 0.0031(12)
C41 0.0399(16) 0.0278(14) 0.0459(17) -0.0007(12) 0.0075(13) 0.0116(12)
C42 0.0319(15) 0.0284(14) 0.0416(16) -0.0061(12) 0.0013(12) 0.0115(12)
C43 0.0409(19) 0.0438(18) 0.0516(19) -0.0041(14) 0.0064(14) 0.0023(14)
O44 0.0352(13) 0.0801(18) 0.0602(15) 0.0157(13) 0.0019(11) -0.0014(12)

loop_
_atom_type_symbol
_atom_type_description
_atom_type_scat_dispersion_real
_atom_type_scat_dispersion_imag
_atom_type_scat_source
C C 0.0033 0.0016 'International Tables Vol C Tables 4.2.6.8 and 6.1.1.4'
H H 0.0000 0.0000 'International Tables Vol C Tables 4.2.6.8 and 6.1.1.4'
O O 0.0106 0.0060 'International Tables Vol C Tables 4.2.6.8 and 6.1.1.4'

loop_
_geom_angle_atom_site_label_1
_geom_angle_atom_site_label_2
_geom_angle_atom_site_label_3
_geom_angle
_geom_angle_site_symmetry_1
_geom_angle_site_symmetry_3
_geom_angle_publ_flag
O1 C2 C3 125.0(3) . . ?
O1 C2 H2 117.5 . . ?
C3 C2 H2 117.5 . . ?
C8 C3 C4 119.4(2) . . ?
C8 C3 C2 119.5(3) . . ?
C4 C3 C2 121.1(3) . . ?
C5 C4 C3 120.0(2) . . ?
C5 C4 H4 120.0 . . ?
C3 C4 H4 120.0 . . ?
C4 C5 C6 121.1(2) . . ?
C4 C5 H5 119.4 . . ?
C6 C5 H5 119.4 . . ?
C7 C6 C5 118.5(2) . . ?
C7 C6 C9 121.3(2) . . ?
C5 C6 C9 120.2(2) . . ?
C8 C7 C6 120.5(3) . . ?
C8 C7 H7 119.7 . . ?
C6 C7 H7 119.7 . . ?
C7 C8 C3 120.5(3) . . ?
C7 C8 H8 119.8 . . ?
C3 C8 H8 119.8 . . ?
C10 C9 C14 117.9(2) . . ?
C10 C9 C6 121.1(2) . . ?
C14 C9 C6 121.0(2) . . ?
C11 C10 C9 121.4(2) . . ?
C11 C10 H10 119.3 . . ?
C9 C10 H10 119.3 . . ?
C10 C11 C12 120.8(2) . . ?
C10 C11 H11 119.6 . . ?
C12 C11 H11 119.6 . . ?
C11 C12 C13 117.8(2) . . ?
C11 C12 C15 120.9(2) . . ?
C13 C12 C15 121.1(2) . . ?
C14 C13 C12 121.4(2) . . ?
C14 C13 H13 119.3 . . ?
C12 C13 H13 119.3 . . ?
C13 C14 C9 120.6(2) . . ?
C13 C14 H14 119.7 . . ?
C9 C14 H14 119.7 . . ?
C16 C15 C31 120.2(2) . . ?
C16 C15 C12 123.7(2) . . ?
C31 C15 C12 116.1(2) . . ?
C15 C16 C17 130.3(2) . . ?
C15 C16 H16 114.8 . . ?
C17 C16 H16 114.8 . . ?
C22 C17 C18 116.7(2) . . ?
C22 C17 C16 119.9(2) . . ?
C18 C17 C16 123.2(2) . . ?
C19 C18 C17 121.3(2) . . ?
C19 C18 H18 119.3 . . ?
C17 C18 H18 119.3 . . ?
C18 C19 C20 122.0(2) . . ?
C18 C19 H19 119.0 . . ?
C20 C19 H19 119.0 . . ?
C19 C20 C21 116.8(2) . . ?
C19 C20 C23 121.6(2) . . ?
C21 C20 C23 121.6(2) . . ?
C22 C21 C20 121.0(2) . . ?
C22 C21 H21 119.5 . . ?
C20 C21 H21 119.5 . . ?
C21 C22 C17 122.2(2) . . ?
C21 C22 H22 118.9 . . ?
C17 C22 H22 118.9 . . ?
C28 C23 C24 117.5(2) . . ?
C28 C23 C20 122.1(2) . . ?
C24 C23 C20 120.4(2) . . ?
C25 C24 C23 120.8(2) . . ?
C25 C24 H24 119.6 . . ?
C23 C24 H24 119.6 . . ?
C24 C25 C26 121.4(2) . . ?
C24 C25 H25 119.3 . . ?
C26 C25 H25 119.3 . . ?
C25 C26 C27 118.2(2) . . ?
C25 C26 C29 122.2(2) . . ?
C27 C26 C29 119.6(2) . . ?
C28 C27 C26 120.3(2) . . ?
C28 C27 H27 119.8 . . ?
C26 C27 H27 119.8 . . ?
C27 C28 C23 121.8(2) . . ?
C27 C28 H28 119.1 . . ?
C23 C28 H28 119.1 . . ?
O30 C29 C26 124.3(3) . . ?
O30 C29 H29 117.8 . . ?
C26 C29 H29 117.8 . . ?
C36 C31 C32 116.7(2) . . ?
C36 C31 C15 122.7(2) . . ?
C32 C31 C15 120.6(2) . . ?
C33 C32 C31 121.0(2) . . ?
C33 C32 H32 119.5 . . ?
C31 C32 H32 119.5 . . ?
C32 C33 C34 122.6(2) . . ?
C32 C33 H33 118.7 . . ?
C34 C33 H33 118.7 . . ?
C33 C34 C35 116.8(2) . . ?
C33 C34 C37 121.3(2) . . ?
C35 C34 C37 121.8(2) . . ?
C36 C35 C34 120.9(2) . . ?
C36 C35 H35 119.5 . . ?
C34 C35 H35 119.5 . . ?
C35 C36 C31 122.0(2) . . ?
C35 C36 H36 119.0 . . ?
C31 C36 H36 119.0 . . ?
C42 C37 C38 117.8(2) . . ?
C42 C37 C34 121.9(2) . . ?
C38 C37 C34 120.3(2) . . ?
C39 C38 C37 121.5(2) . . ?
C39 C38 H38 119.3 . . ?
C37 C38 H38 119.3 . . ?
C38 C39 C40 120.2(3) . . ?
C38 C39 H39 119.9 . . ?
C40 C39 H39 119.9 . . ?
C39 C40 C41 119.0(3) . . ?
C39 C40 C43 120.2(3) . . ?
C41 C40 C43 120.8(3) . . ?
C42 C41 C40 120.7(3) . . ?
C42 C41 H41 119.6 . . ?
C40 C41 H41 119.6 . . ?
C41 C42 C37 120.7(3) . . ?
C41 C42 H42 119.6 . . ?
C37 C42 H42 119.6 . . ?
O44 C43 C40 125.3(3) . . ?
O44 C43 H43 117.4 . . ?
C40 C43 H43 117.4 . . ?

loop_
_geom_bond_atom_site_label_1
_geom_bond_atom_site_label_2
_geom_bond_distance
_geom_bond_site_symmetry_2
_geom_bond_publ_flag
O1 C2 1.215(4) . ?
C2 C3 1.470(4) . ?
C2 H2 0.9500 . ?
C3 C8 1.392(4) . ?
C3 C4 1.397(4) . ?
C4 C5 1.379(4) . ?
C4 H4 0.9500 . ?
C5 C6 1.402(3) . ?
C5 H5 0.9500 . ?
C6 C7 1.397(4) . ?
C6 C9 1.486(3) . ?
C7 C8 1.385(4) . ?
C7 H7 0.9500 . ?
C8 H8 0.9500 . ?
C9 C10 1.392(3) . ?
C9 C14 1.397(3) . ?
C10 C11 1.390(3) . ?
C10 H10 0.9500 . ?
C11 C12 1.395(3) . ?
C11 H11 0.9500 . ?
C12 C13 1.395(3) . ?
C12 C15 1.504(3) . ?
C13 C14 1.391(3) . ?
C13 H13 0.9500 . ?
C14 H14 0.9500 . ?
C15 C16 1.345(3) . ?
C15 C31 1.483(4) . ?
C16 C17 1.462(4) . ?
C16 H16 0.9500 . ?
C17 C22 1.394(3) . ?
C17 C18 1.410(3) . ?
C18 C19 1.367(4) . ?
C18 H18 0.9500 . ?
C19 C20 1.400(3) . ?
C19 H19 0.9500 . ?
C20 C21 1.407(3) . ?
C20 C23 1.476(4) . ?
C21 C22 1.374(4) . ?
C21 H21 0.9500 . ?
C22 H22 0.9500 . ?
C23 C28 1.387(4) . ?
C23 C24 1.414(3) . ?
C24 C25 1.371(4) . ?
C24 H24 0.9500 . ?
C25 C26 1.381(4) . ?
C25 H25 0.9500 . ?
C26 C27 1.412(4) . ?
C26 C29 1.457(4) . ?
C27 C28 1.372(4) . ?
C27 H27 0.9500 . ?
C28 H28 0.9500 . ?
C29 O30 1.225(3) . ?
C29 H29 0.9500 . ?
C31 C36 1.393(3) . ?
C31 C32 1.410(3) . ?
C32 C33 1.371(4) . ?
C32 H32 0.9500 . ?
C33 C34 1.382(4) . ?
C33 H33 0.9500 . ?
C34 C35 1.410(3) . ?
C34 C37 1.483(4) . ?
C35 C36 1.377(4) . ?
C35 H35 0.9500 . ?
C36 H36 0.9500 . ?
C37 C42 1.401(4) . ?
C37 C38 1.404(3) . ?
C38 C39 1.372(4) . ?
C38 H38 0.9500 . ?
C39 C40 1.389(4) . ?
C39 H39 0.9500 . ?
C40 C41 1.401(4) . ?
C40 C43 1.466(4) . ?
C41 C42 1.373(4) . ?
C41 H41 0.9500 . ?
C42 H42 0.9500 . ?
C43 O44 1.214(4) . ?
C43 H43 0.9500 . ?
